data_4102265
loop_
_publ_author_name
'Carles Gir\'o Ma\~nas'
'Victoria L. Paddock'
'Christian G. Bochet'
'Alan C. Spivey'
'Andrew J. P. White'
'Inderjit Mann'
'Wolfgang Oppolzer'

_publ_section_title
;
 Total Synthesis of the Lycorenine-Type Amaryllidaceae Alkaloid
 (\+-)-Clivonine via a Biomimetic Ring-Switch from a Lycorine-Type
 Progenitor
;
_journal_name_full 'Journal of the American Chemical Society'
_journal_page_first 5176
_journal_page_last 5178
_journal_paper_doi 10.1021/ja910184j
_journal_volume 132
_journal_year 2010
_chemical_formula_moiety 'C17 H20 N O5, C H Cl3, Cl'
_chemical_formula_sum 'C18 H21 Cl4 N O5'
_chemical_formula_weight 473.16
_chemical_name_systematic
; 
 ? 
;
_space_group_IT_number 14
_symmetry_cell_setting monoclinic
_symmetry_space_group_name_Hall '-P 2yn'
_symmetry_space_group_name_H-M 'P 1 21/n 1'
_atom_sites_solution_hydrogens geom
_atom_sites_solution_primary direct
_atom_sites_solution_secondary difmap
_audit_creation_method SHELXL-97
_cell_angle_alpha 90.00
_cell_angle_beta 97.729(2)
_cell_angle_gamma 90.00
_cell_formula_units_Z 4
_cell_length_a 8.4338(2)
_cell_length_b 22.7228(6)
_cell_length_c 10.7268(3)
_cell_measurement_reflns_used 8174
_cell_measurement_temperature 173(2)
_cell_measurement_theta_max 32.1118
_cell_measurement_theta_min 2.5908
_cell_volume 2037.00(9)
_computing_cell_refinement 'CrysAlis RED, Oxford Diffraction Ltd'
_computing_data_collection 'CrysAlis CCD, Oxford Diffraction Ltd'
_computing_data_reduction 'CrysAlis RED, Oxford Diffraction Ltd'
_computing_molecular_graphics 'Bruker SHELXTL'
_computing_publication_material 'Bruker SHELXTL'
_computing_structure_refinement 'SHELXL-97 (Sheldrick, 1997)'
_computing_structure_solution 'SHELXS-97 (Sheldrick, 1990)'
_diffrn_ambient_temperature 173(2)
_diffrn_detector_area_resol_mean 15.9832
_diffrn_measured_fraction_theta_full 0.993
_diffrn_measured_fraction_theta_max 0.910
_diffrn_measurement_device_type 'OD Xcalibur 3'
_diffrn_measurement_method 'omega scans'
_diffrn_radiation_monochromator graphite
_diffrn_radiation_source 'fine-focus sealed tube'
_diffrn_radiation_type MoK\a
_diffrn_radiation_wavelength 0.71073
_diffrn_reflns_av_R_equivalents 0.0232
_diffrn_reflns_av_sigmaI/netI 0.0358
_diffrn_reflns_limit_h_max 12
_diffrn_reflns_limit_h_min -12
_diffrn_reflns_limit_k_max 32
_diffrn_reflns_limit_k_min -33
_diffrn_reflns_limit_l_max 15
_diffrn_reflns_limit_l_min -15
_diffrn_reflns_number 18968
_diffrn_reflns_theta_full 30.50
_diffrn_reflns_theta_max 32.18
_diffrn_reflns_theta_min 2.89
_diffrn_standards_number 0
_exptl_absorpt_coefficient_mu 0.612
_exptl_absorpt_correction_T_max 0.957
_exptl_absorpt_correction_T_min 0.831
_exptl_absorpt_correction_type analytical
_exptl_absorpt_process_details
; 
CrysAlisPro, Oxford Diffraction Ltd., 
Version 1.171.33.41 (release 06-05-2009 CrysAlis171 .NET) 
(compiled May  6 2009,17:20:42) 
Analytical numeric absorption correction using a multifaceted crystal 
model based on expressions derived by R.C. Clark & J.S. Reid. 
(Clark, R. C. & Reid, J. S. (1995). Acta Cryst. A51, 887-897) 
;
_exptl_crystal_colour Colourless
_exptl_crystal_density_diffrn 1.543
_exptl_crystal_density_method 'not measured'
_exptl_crystal_description tablets
_exptl_crystal_F_000 976
_exptl_crystal_size_max 0.44
_exptl_crystal_size_mid 0.20
_exptl_crystal_size_min 0.07
_refine_diff_density_max 0.419
_refine_diff_density_min -0.186
_refine_diff_density_rms 0.058
_refine_ls_extinction_method none
_refine_ls_goodness_of_fit_ref 1.008
_refine_ls_hydrogen_treatment mixed
_refine_ls_matrix_type full
_refine_ls_number_parameters 294
_refine_ls_number_reflns 6530
_refine_ls_number_restraints 33
_refine_ls_restrained_S_all 1.013
_refine_ls_R_factor_all 0.0781
_refine_ls_R_factor_gt 0.0467
_refine_ls_shift/su_max 0.001
_refine_ls_shift/su_mean 0.000
_refine_ls_structure_factor_coef Fsqd
_refine_ls_weighting_details 'calc w=1/[\s^2^(Fo^2^)+(0.0688P)^2^+0.0000P] where P=(Fo^2^+2Fc^2^)/3'
_refine_ls_weighting_scheme calc
_refine_ls_wR_factor_gt 0.1111
_refine_ls_wR_factor_ref 0.1206
_reflns_number_gt 4519
_reflns_number_total 6530
_reflns_threshold_expression >2sigma(I)
_cod_data_source_file ja910184j_si_003.cif
_cod_data_source_block 19
_cod_database_code 4102265

loop_
_symmetry_equiv_pos_as_xyz
'x, y, z'
'-x+1/2, y+1/2, -z+1/2'
'-x, -y, -z'
'x-1/2, -y-1/2, z-1/2'

loop_
_atom_site_label
_atom_site_type_symbol
_atom_site_fract_x
_atom_site_fract_y
_atom_site_fract_z
_atom_site_U_iso_or_equiv
_atom_site_adp_type
_atom_site_occupancy
_atom_site_symmetry_multiplicity
_atom_site_calc_flag
_atom_site_refinement_flags
_atom_site_disorder_assembly
_atom_site_disorder_group
O1 O 0.10640(13) 0.65297(5) 0.58437(12) 0.0366(3) Uani 1 1 d . . .
C2 C 0.2341(2) 0.61722(7) 0.61216(17) 0.0350(4) Uani 1 1 d . . .
O2 O 0.22730(18) 0.57951(6) 0.69026(14) 0.0538(4) Uani 1 1 d . . .
C3 C 0.37170(18) 0.62671(7) 0.54191(15) 0.0288(3) Uani 1 1 d . . .
C4 C 0.4828(2) 0.58025(7) 0.54578(17) 0.0353(4) Uani 1 1 d . . .
H4A H 0.4733 0.5459 0.5946 0.042 Uiso 1 1 calc R . .
C5 C 0.60423(19) 0.58734(7) 0.47568(17) 0.0340(4) Uani 1 1 d . . .
O6 O 0.72445(15) 0.54858(6) 0.45948(15) 0.0481(3) Uani 1 1 d . . .
C7 C 0.8156(2) 0.57525(8) 0.3735(2) 0.0437(4) Uani 1 1 d . . .
H7A H 0.8138 0.5504 0.2975 0.052 Uiso 1 1 calc R . .
H7B H 0.9282 0.5798 0.4126 0.052 Uiso 1 1 calc R . .
O8 O 0.74633(13) 0.63226(5) 0.33982(13) 0.0405(3) Uani 1 1 d . . .
C9 C 0.61830(17) 0.63759(7) 0.40502(16) 0.0310(3) Uani 1 1 d . . .
C10 C 0.51481(17) 0.68439(7) 0.40427(16) 0.0289(3) Uani 1 1 d . . .
H10A H 0.5292 0.7192 0.3580 0.035 Uiso 1 1 calc R . .
C11 C 0.38646(17) 0.67858(6) 0.47511(14) 0.0248(3) Uani 1 1 d . . .
C12 C 0.26054(16) 0.72569(6) 0.48376(14) 0.0241(3) Uani 1 1 d . . .
H12A H 0.2848 0.7453 0.5676 0.029 Uiso 1 1 calc R . .
C13 C 0.25108(17) 0.77354(6) 0.38166(15) 0.0264(3) Uani 1 1 d . . .
H13A H 0.2806 0.7556 0.3028 0.032 Uiso 1 1 calc R . .
N14 N 0.36853(15) 0.82223(5) 0.42342(13) 0.0283(3) Uani 1 1 d D . .
H14 H 0.4532(14) 0.8099(8) 0.4772(14) 0.038(5) Uiso 1 1 d D . .
C15 C 0.2775(2) 0.86419(8) 0.49533(18) 0.0398(4) Uani 1 1 d . . .
H15A H 0.3267 0.9038 0.4988 0.048 Uiso 1 1 calc R . .
H15B H 0.2748 0.8500 0.5823 0.048 Uiso 1 1 calc R . .
C16 C 0.1103(2) 0.86564(8) 0.4224(2) 0.0501(5) Uani 1 1 d . . .
H16A H 0.0987 0.8995 0.3636 0.060 Uiso 1 1 calc R . .
H16B H 0.0291 0.8691 0.4805 0.060 Uiso 1 1 calc R . .
C17 C 0.08991(19) 0.80721(8) 0.34932(18) 0.0362(4) Uani 1 1 d . . .
H17A H 0.0789 0.8172 0.2578 0.043 Uiso 1 1 calc R . .
C18 C -0.05939(18) 0.77209(9) 0.37029(18) 0.0388(4) Uani 1 1 d . . .
H18A H -0.1493 0.7998 0.3740 0.047 Uiso 1 1 calc R . .
H18B H -0.0889 0.7457 0.2974 0.047 Uiso 1 1 calc R . .
C19 C -0.03693(18) 0.73558(8) 0.48929(16) 0.0336(4) Uani 1 1 d . . .
H19A H -0.1363 0.7123 0.4953 0.040 Uiso 1 1 calc R . .
C20 C 0.10134(17) 0.69400(7) 0.47996(16) 0.0293(3) Uani 1 1 d . . .
H20A H 0.0797 0.6716 0.3993 0.035 Uiso 1 1 calc R . .
C21 C 0.4318(2) 0.84988(8) 0.31420(18) 0.0415(4) Uani 1 1 d . . .
H21A H 0.5076 0.8811 0.3442 0.062 Uiso 1 1 calc R . .
H21B H 0.3431 0.8667 0.2569 0.062 Uiso 1 1 calc R . .
H21C H 0.4865 0.8200 0.2696 0.062 Uiso 1 1 calc R . .
O22 O 0.00153(14) 0.76978(6) 0.60031(12) 0.0387(3) Uani 1 1 d D . .
H22 H -0.0952(15) 0.7844(11) 0.610(3) 0.090(9) Uiso 1 1 d D . .
Cl1 Cl 0.65327(5) 0.809954(18) 0.62449(4) 0.03575(12) Uani 1 1 d . . .
C30 C 0.7841(10) 0.9508(5) 0.6483(8) 0.038(3) Uani 0.509(4) 1 d PD A 1
H30A H 0.7832 0.9071 0.6584 0.046 Uiso 0.509(4) 1 calc PR A 1
Cl2 Cl 0.9834(3) 0.97381(11) 0.6722(3) 0.0357(5) Uani 0.509(4) 1 d PD A 1
Cl3 Cl 0.6952(6) 0.9669(2) 0.4968(4) 0.0789(12) Uani 0.509(4) 1 d PD A 1
Cl4 Cl 0.6729(6) 0.9810(2) 0.7589(5) 0.0915(16) Uani 0.509(4) 1 d PD A 1
C30' C 0.7737(11) 0.9500(6) 0.6416(9) 0.046(4) Uiso 0.491(4) 1 d PD B 2
H30B H 0.7626 0.9072 0.6607 0.055 Uiso 0.491(4) 1 calc PR B 2
Cl2' Cl 0.9738(5) 0.9711(2) 0.6756(5) 0.0790(13) Uani 0.491(4) 1 d PD B 2
Cl3' Cl 0.7093(5) 0.9630(2) 0.4821(3) 0.0535(7) Uani 0.491(4) 1 d PD B 2
Cl4' Cl 0.6653(5) 0.99259(19) 0.7395(4) 0.0561(6) Uani 0.491(4) 1 d PD B 2

loop_
_atom_site_aniso_label
_atom_site_aniso_U_11
_atom_site_aniso_U_22
_atom_site_aniso_U_33
_atom_site_aniso_U_23
_atom_site_aniso_U_13
_atom_site_aniso_U_12
O1 0.0385(6) 0.0344(6) 0.0399(7) 0.0058(5) 0.0162(5) -0.0011(5)
C2 0.0445(9) 0.0288(8) 0.0342(9) -0.0004(7) 0.0146(7) 0.0012(7)
O2 0.0721(9) 0.0424(8) 0.0541(9) 0.0195(7) 0.0350(7) 0.0124(7)
C3 0.0353(8) 0.0251(7) 0.0266(8) -0.0005(6) 0.0064(6) 0.0000(6)
C4 0.0463(9) 0.0226(7) 0.0375(10) 0.0031(6) 0.0079(7) 0.0034(6)
C5 0.0365(8) 0.0239(7) 0.0417(10) -0.0044(7) 0.0054(7) 0.0042(6)
O6 0.0463(7) 0.0323(7) 0.0686(10) 0.0018(6) 0.0185(7) 0.0130(5)
C7 0.0310(8) 0.0349(9) 0.0661(13) -0.0047(9) 0.0106(8) 0.0026(7)
O8 0.0317(6) 0.0357(6) 0.0570(8) -0.0017(6) 0.0168(5) 0.0020(5)
C9 0.0265(7) 0.0303(8) 0.0367(9) -0.0051(7) 0.0056(6) -0.0024(6)
C10 0.0271(7) 0.0251(7) 0.0343(9) 0.0013(6) 0.0038(6) -0.0029(6)
C11 0.0267(7) 0.0222(7) 0.0247(7) -0.0019(6) 0.0007(5) -0.0010(5)
C12 0.0240(6) 0.0231(7) 0.0245(7) 0.0000(5) 0.0012(5) -0.0009(5)
C13 0.0263(7) 0.0255(7) 0.0264(8) 0.0005(6) 0.0004(5) -0.0014(6)
N14 0.0291(6) 0.0249(6) 0.0301(7) 0.0001(5) 0.0012(5) -0.0011(5)
C15 0.0470(9) 0.0289(8) 0.0433(10) -0.0081(7) 0.0057(8) 0.0061(7)
C16 0.0408(9) 0.0319(9) 0.0780(16) 0.0018(9) 0.0092(9) 0.0093(8)
C17 0.0309(8) 0.0377(9) 0.0383(9) 0.0082(7) -0.0022(7) 0.0062(7)
C18 0.0252(7) 0.0500(10) 0.0388(10) -0.0001(8) -0.0050(6) 0.0045(7)
C19 0.0256(7) 0.0393(9) 0.0353(9) -0.0038(7) 0.0016(6) -0.0043(6)
C20 0.0289(7) 0.0298(8) 0.0295(8) -0.0002(6) 0.0053(6) -0.0048(6)
C21 0.0476(10) 0.0362(9) 0.0418(10) 0.0095(8) 0.0102(8) -0.0083(8)
O22 0.0343(6) 0.0438(7) 0.0373(7) -0.0087(5) 0.0024(5) 0.0065(5)
Cl1 0.0321(2) 0.0329(2) 0.0398(2) 0.00836(17) -0.00400(15) 0.00098(15)
C30 0.047(4) 0.022(3) 0.044(4) 0.0031(15) -0.0036(18) -0.0098(17)
Cl2 0.0297(8) 0.0350(8) 0.0407(11) 0.0008(7) -0.0018(7) -0.0005(6)
Cl3 0.086(2) 0.0527(13) 0.084(2) 0.0221(15) -0.0403(16) -0.0210(13)
Cl4 0.102(2) 0.062(2) 0.127(3) 0.0036(15) 0.074(2) -0.0086(14)
Cl2' 0.0609(19) 0.091(2) 0.081(3) 0.0109(18) -0.0053(16) -0.0042(15)
Cl3' 0.0544(11) 0.0707(17) 0.0339(8) 0.0003(8) 0.0004(8) -0.0200(9)
Cl4' 0.0701(11) 0.0380(11) 0.0669(11) -0.0036(10) 0.0335(9) -0.0072(7)

loop_
_atom_type_symbol
_atom_type_description
_atom_type_scat_dispersion_real
_atom_type_scat_dispersion_imag
_atom_type_scat_source
C C 0.0033 0.0016 'International Tables Vol C Tables 4.2.6.8 and 6.1.1.4'
H H 0.0000 0.0000 'International Tables Vol C Tables 4.2.6.8 and 6.1.1.4'
N N 0.0061 0.0033 'International Tables Vol C Tables 4.2.6.8 and 6.1.1.4'
O O 0.0106 0.0060 'International Tables Vol C Tables 4.2.6.8 and 6.1.1.4'
Cl Cl 0.1484 0.1585 'International Tables Vol C Tables 4.2.6.8 and 6.1.1.4'

loop_
_geom_angle_atom_site_label_1
_geom_angle_atom_site_label_2
_geom_angle_atom_site_label_3
_geom_angle
C2 O1 C20 119.75(12)
O2 C2 O1 118.07(15)
O2 C2 C3 124.78(15)
O1 C2 C3 117.14(14)
C11 C3 C4 122.97(14)
C11 C3 C2 120.98(14)
C4 C3 C2 116.05(14)
C5 C4 C3 116.26(15)
C4 C5 O6 128.22(15)
C4 C5 C9 121.81(14)
O6 C5 C9 109.94(14)
C5 O6 C7 106.47(13)
O6 C7 O8 108.05(13)
C9 O8 C7 105.75(13)
O8 C9 C10 127.54(15)
O8 C9 C5 109.78(14)
C10 C9 C5 122.68(15)
C9 C10 C11 117.21(14)
C3 C11 C10 118.98(13)
C3 C11 C12 116.93(13)
C10 C11 C12 124.09(13)
C20 C12 C11 106.67(12)
C20 C12 C13 110.79(12)
C11 C12 C13 115.11(12)
N14 C13 C12 109.71(12)
N14 C13 C17 102.93(12)
C12 C13 C17 117.78(12)
C21 N14 C15 113.48(14)
C21 N14 C13 111.42(13)
C15 N14 C13 104.89(12)
N14 C15 C16 104.63(14)
C15 C16 C17 106.04(13)
C18 C17 C16 114.34(15)
C18 C17 C13 114.90(13)
C16 C17 C13 106.00(13)
C19 C18 C17 113.41(13)
O22 C19 C18 113.30(15)
O22 C19 C20 107.77(12)
C18 C19 C20 107.24(14)
O1 C20 C19 107.00(12)
O1 C20 C12 110.43(12)
C19 C20 C12 112.83(13)
Cl3 C30 Cl2 111.2(5)
Cl3 C30 Cl4 110.4(6)
Cl2 C30 Cl4 112.1(5)
Cl2' C30' Cl3' 108.8(6)
Cl2' C30' Cl4' 106.7(6)
Cl3' C30' Cl4' 111.7(7)

loop_
_geom_bond_atom_site_label_1
_geom_bond_atom_site_label_2
_geom_bond_distance
O1 C2 1.350(2)
O1 C20 1.4534(19)
C2 O2 1.205(2)
C2 C3 1.482(2)
C3 C11 1.394(2)
C3 C4 1.408(2)
C4 C5 1.360(2)
C5 O6 1.3716(19)
C5 C9 1.384(2)
O6 C7 1.414(2)
C7 O8 1.447(2)
O8 C9 1.3685(19)
C9 C10 1.375(2)
C10 C11 1.410(2)
C11 C12 1.5195(19)
C12 C20 1.5193(19)
C12 C13 1.538(2)
C13 N14 1.5123(19)
C13 C17 1.558(2)
N14 C21 1.490(2)
N14 C15 1.501(2)
C15 C16 1.518(3)
C16 C17 1.540(3)
C17 C18 1.533(2)
C18 C19 1.513(3)
C19 O22 1.422(2)
C19 C20 1.515(2)
C30 Cl3 1.734(9)
C30 Cl2 1.746(9)
C30 Cl4 1.748(9)
C30' Cl2' 1.746(10)
C30' Cl3' 1.750(10)
C30' Cl4' 1.771(10)
